data_4110051
loop_
_publ_author_name
'Chih-Chin Tsou'
'Tsai-Te Lu'
'Wen-Feng Liaw'

_publ_section_title
;
 EPR, UV-Vis, IR, and X-ray Demonstration of the Anionic Dimeric
 Dinitrosyl Iron Complex [(NO)2Fe(\m-StBu)2Fe(NO)2]-: Relevance to the
 Products of Nitrosylation of Cytosolic and Mitochondrial Aconitases, and
 High-Potential Iron Proteins
;
_journal_name_full 'Journal of the American Chemical Society'
_journal_page_first 12626
_journal_page_last 12627
_journal_paper_doi 10.1021/ja0751375
_journal_volume 129
_journal_year 2007
_chemical_formula_moiety 'C28 H58 Fe2 K N4 O12 S2'
_chemical_formula_sum 'C28 H58 Fe2 K N4 O12 S2'
_chemical_formula_weight 857.70
_chemical_name_systematic
;
 ?
;
_space_group_IT_number 2
_symmetry_cell_setting triclinic
_symmetry_space_group_name_Hall '-P 1'
_symmetry_space_group_name_H-M 'P -1'
_atom_sites_solution_hydrogens geom
_atom_sites_solution_primary direct
_atom_sites_solution_secondary difmap
_audit_creation_method SHELXL-97
_cell_angle_alpha 93.4280(10)
_cell_angle_beta 97.5560(10)
_cell_angle_gamma 101.8990(10)
_cell_formula_units_Z 1
_cell_length_a 9.3586(2)
_cell_length_b 9.8599(2)
_cell_length_c 11.6271(3)
_cell_measurement_reflns_used 10189
_cell_measurement_temperature 200(2)
_cell_measurement_theta_max 25.35
_cell_measurement_theta_min 2.037
_cell_volume 1036.53(4)
_computing_cell_refinement 'HKL Scalepack (Otwinowski & Minor 1997)'
_computing_data_collection 'Collect (Nonius BV, 1997-2000)'
_computing_data_reduction 'HKL Denzo and Scalepack (Otwinowski & Minor 1997)'
_computing_molecular_graphics 'Ortep-3 for Windows (Farrugia, 1997)'
_computing_publication_material 'WinGX publication routines (Farrugia, 1999)'
_computing_structure_refinement 'SHELXL-97 (Sheldrick, 1997)'
_computing_structure_solution 'SHELXS-86 (Sheldrick, 1986)'
_diffrn_ambient_temperature 200(2)
_diffrn_detector_area_resol_mean 9
_diffrn_measured_fraction_theta_full 0.994
_diffrn_measured_fraction_theta_max 0.994
_diffrn_measurement_device_type KappaCCD
_diffrn_measurement_method 'CCD rotation images, thick slices'
_diffrn_radiation_monochromator graphite
_diffrn_radiation_source 'fine-focus sealed tube'
_diffrn_radiation_type MoK\a
_diffrn_radiation_wavelength 0.71073
_diffrn_reflns_av_R_equivalents 0.0740
_diffrn_reflns_av_sigmaI/netI 0.0458
_diffrn_reflns_limit_h_max 10
_diffrn_reflns_limit_h_min -11
_diffrn_reflns_limit_k_max 11
_diffrn_reflns_limit_k_min -11
_diffrn_reflns_limit_l_max 13
_diffrn_reflns_limit_l_min -13
_diffrn_reflns_number 15115
_diffrn_reflns_theta_full 25.29
_diffrn_reflns_theta_max 25.29
_diffrn_reflns_theta_min 2.12
_exptl_absorpt_coefficient_mu 0.957
_exptl_absorpt_correction_T_max 0.9116
_exptl_absorpt_correction_T_min 0.6435
_exptl_absorpt_correction_type multi-scan
_exptl_absorpt_process_details
;
 ?
;
_exptl_crystal_colour 'green (dark)'
_exptl_crystal_density_diffrn 1.374
_exptl_crystal_description prism
_exptl_crystal_F_000 453
_exptl_crystal_size_max 0.6
_exptl_crystal_size_mid 0.4
_exptl_crystal_size_min 0.1
_refine_diff_density_max 0.759
_refine_diff_density_min -0.793
_refine_diff_density_rms 0.152
_refine_ls_extinction_method none
_refine_ls_goodness_of_fit_ref 1.070
_refine_ls_hydrogen_treatment fixed
_refine_ls_matrix_type full
_refine_ls_number_parameters 217
_refine_ls_number_reflns 3738
_refine_ls_number_restraints 0
_refine_ls_restrained_S_all 1.070
_refine_ls_R_factor_all 0.0548
_refine_ls_R_factor_gt 0.0414
_refine_ls_shift/su_max 0.000
_refine_ls_shift/su_mean 0.000
_refine_ls_structure_factor_coef Fsqd
_refine_ls_weighting_details 'calc w=1/[\s^2^(Fo^2^)+(0.0645P)^2^+0.6184P] where P=(Fo^2^+2Fc^2^)/3'
_refine_ls_weighting_scheme calc
_refine_ls_wR_factor_gt 0.1087
_refine_ls_wR_factor_ref 0.1221
_reflns_number_gt 3112
_reflns_number_total 3738
_reflns_threshold_expression >2sigma(I)
_cod_data_source_file ja0751375si20070710_103127.cif
_cod_data_source_block 6920
_cod_database_code 4110051

loop_
_symmetry_equiv_pos_as_xyz
'x, y, z'
'-x, -y, -z'

loop_
_atom_site_label
_atom_site_type_symbol
_atom_site_fract_x
_atom_site_fract_y
_atom_site_fract_z
_atom_site_U_iso_or_equiv
_atom_site_adp_type
_atom_site_occupancy
_atom_site_symmetry_multiplicity
_atom_site_calc_flag
_atom_site_refinement_flags
C1 C 0.7260(3) 0.3156(3) 0.4426(3) 0.0353(7) Uani 1 1 d .
C2 C 0.8400(4) 0.3777(4) 0.3676(3) 0.0481(8) Uani 1 1 d .
H2A H 0.7958 0.4286 0.3102 0.072 Uiso 1 1 calc R
H2B H 0.8746 0.3043 0.3294 0.072 Uiso 1 1 calc R
H2C H 0.9215 0.4393 0.4158 0.072 Uiso 1 1 calc R
C3 C 0.7917(5) 0.2337(4) 0.5350(3) 0.0588(10) Uani 1 1 d .
H3A H 0.8750 0.2936 0.5827 0.088 Uiso 1 1 calc R
H3B H 0.8229 0.1575 0.4979 0.088 Uiso 1 1 calc R
H3C H 0.7185 0.1984 0.5827 0.088 Uiso 1 1 calc R
C4 C 0.5936(4) 0.2217(3) 0.3666(3) 0.0414(7) Uani 1 1 d .
H4A H 0.5524 0.2741 0.3089 0.062 Uiso 1 1 calc R
H4B H 0.5205 0.1860 0.4141 0.062 Uiso 1 1 calc R
H4C H 0.6245 0.1457 0.3287 0.062 Uiso 1 1 calc R
C5 C 0.1190(4) 0.3260(4) -0.1217(3) 0.0523(9) Uani 1 1 d .
H5A H 0.1871 0.4142 -0.1241 0.063 Uiso 1 1 calc R
H5B H 0.0194 0.3420 -0.1312 0.063 Uiso 1 1 calc R
C6 C 0.1476(4) 0.3654(4) 0.0842(3) 0.0575(10) Uani 1 1 d .
H6A H 0.0501 0.3856 0.0811 0.069 Uiso 1 1 calc R
H6B H 0.2182 0.4521 0.0820 0.069 Uiso 1 1 calc R
C7 C 0.1855(4) 0.3008(4) 0.1936(3) 0.0583(10) Uani 1 1 d .
H7A H 0.2787 0.2723 0.1931 0.070 Uiso 1 1 calc R
H7B H 0.1958 0.3678 0.2604 0.070 Uiso 1 1 calc R
C8 C 0.0945(4) 0.1219(4) 0.3086(3) 0.0483(9) Uani 1 1 d .
H8A H 0.0977 0.1893 0.3737 0.058 Uiso 1 1 calc R
H8B H 0.1879 0.0927 0.3160 0.058 Uiso 1 1 calc R
C9 C -0.0277(4) 0.0005(4) 0.3097(3) 0.0483(9) Uani 1 1 d .
H9A H -0.0191 -0.0367 0.3851 0.058 Uiso 1 1 calc R
H9B H -0.1215 0.0285 0.2962 0.058 Uiso 1 1 calc R
C10 C -0.1341(4) -0.2248(4) 0.2171(3) 0.0497(9) Uani 1 1 d .
H10A H -0.2302 -0.2014 0.2032 0.060 Uiso 1 1 calc R
H10B H -0.1252 -0.2654 0.2910 0.060 Uiso 1 1 calc R
C11 C 0.3274(5) -0.0882(7) 0.1435(4) 0.0870(16) Uani 1 1 d .
H11A H 0.2618 -0.1206 0.1988 0.104 Uiso 1 1 calc R
H11B H 0.3715 0.0095 0.1650 0.104 Uiso 1 1 calc R
C12 C 0.4401(6) -0.1671(6) 0.1442(4) 0.0925(12) Uani 1 1 d .
H12A H 0.4208 -0.2430 0.1933 0.111 Uiso 1 1 calc R
H12B H 0.5357 -0.1082 0.1745 0.111 Uiso 1 1 calc R
C13 C 0.4390(6) -0.2219(6) 0.0241(4) 0.0925(12) Uani 1 1 d .
H13A H 0.4393 -0.3204 0.0201 0.111 Uiso 1 1 calc R
H13B H 0.5242 -0.1729 -0.0073 0.111 Uiso 1 1 calc R
C14 C 0.3017(5) -0.1977(6) -0.0397(4) 0.0793(14) Uani 1 1 d .
H14A H 0.3206 -0.1585 -0.1121 0.095 Uiso 1 1 calc R
H14B H 0.2296 -0.2849 -0.0578 0.095 Uiso 1 1 calc R
Fe1 Fe 0.54480(4) 0.58831(4) 0.40692(3) 0.03074(16) Uani 1 1 d .
S1 S 0.67871(8) 0.46534(7) 0.52458(6) 0.03101(19) Uani 1 1 d .
N1 N 0.6239(3) 0.7557(3) 0.4345(2) 0.0368(6) Uani 1 1 d .
N2 N 0.5235(3) 0.5238(3) 0.2686(2) 0.0364(6) Uani 1 1 d .
O1 O 0.6789(3) 0.8759(2) 0.4362(2) 0.0577(7) Uani 1 1 d .
O2 O 0.5257(3) 0.4967(3) 0.1684(2) 0.0564(7) Uani 1 1 d .
O3 O 0.1507(2) 0.2711(2) -0.0126(2) 0.0461(6) Uani 1 1 d .
O4 O 0.0713(2) 0.1830(2) 0.20185(18) 0.0441(5) Uani 1 1 d .
O5 O -0.0218(2) -0.1038(2) 0.22064(18) 0.0421(5) Uani 1 1 d .
O6 O 0.2483(3) -0.1063(4) 0.0298(3) 0.0942(12) Uani 1 1 d .
K1 K 0.0000 0.0000 0.0000 0.0337(2) Uani 1 2 d S

loop_
_atom_site_aniso_label
_atom_site_aniso_U_11
_atom_site_aniso_U_22
_atom_site_aniso_U_33
_atom_site_aniso_U_23
_atom_site_aniso_U_13
_atom_site_aniso_U_12
C1 0.0382(16) 0.0355(17) 0.0328(16) -0.0055(12) 0.0015(13) 0.0140(13)
C2 0.0393(18) 0.053(2) 0.052(2) -0.0098(16) 0.0133(15) 0.0107(15)
C3 0.083(3) 0.054(2) 0.045(2) -0.0017(17) -0.0047(19) 0.038(2)
C4 0.0457(18) 0.0352(17) 0.0408(18) -0.0113(13) 0.0069(14) 0.0069(14)
C5 0.051(2) 0.044(2) 0.063(2) 0.0174(17) 0.0152(18) 0.0062(16)
C6 0.061(2) 0.0353(19) 0.067(2) -0.0116(17) 0.0050(19) -0.0023(16)
C7 0.054(2) 0.052(2) 0.055(2) -0.0185(17) -0.0060(18) -0.0060(18)
C8 0.050(2) 0.065(2) 0.0301(17) -0.0122(15) -0.0004(14) 0.0232(18)
C9 0.057(2) 0.068(2) 0.0295(16) 0.0052(15) 0.0131(15) 0.0304(18)
C10 0.0478(19) 0.060(2) 0.048(2) 0.0185(17) 0.0177(16) 0.0161(17)
C11 0.071(3) 0.147(5) 0.049(2) -0.016(3) 0.005(2) 0.049(3)
C12 0.108(3) 0.115(3) 0.072(2) -0.003(2) 0.003(2) 0.072(2)
C13 0.108(3) 0.115(3) 0.072(2) -0.003(2) 0.003(2) 0.072(2)
C14 0.070(3) 0.110(4) 0.051(2) -0.023(2) 0.003(2) 0.016(3)
Fe1 0.0368(3) 0.0276(2) 0.0280(2) 0.00073(16) 0.00781(17) 0.00593(18)
S1 0.0323(4) 0.0306(4) 0.0283(4) -0.0051(3) 0.0024(3) 0.0061(3)
N1 0.0440(14) 0.0296(14) 0.0378(14) 0.0040(10) 0.0126(11) 0.0055(11)
N2 0.0417(14) 0.0356(14) 0.0327(14) 0.0024(10) 0.0095(11) 0.0080(11)
O1 0.0757(18) 0.0330(13) 0.0611(16) 0.0024(11) 0.0233(13) -0.0040(12)
O2 0.0722(17) 0.0665(17) 0.0299(12) -0.0044(11) 0.0126(11) 0.0126(13)
O3 0.0473(13) 0.0390(13) 0.0495(14) -0.0004(10) 0.0082(11) 0.0045(10)
O4 0.0426(12) 0.0510(14) 0.0321(12) -0.0092(10) -0.0032(9) 0.0040(10)
O5 0.0422(12) 0.0524(14) 0.0347(12) 0.0045(10) 0.0129(9) 0.0126(10)
O6 0.074(2) 0.171(4) 0.0523(17) -0.0121(19) -0.0076(15) 0.077(2)
K1 0.0371(5) 0.0342(5) 0.0272(4) -0.0003(3) -0.0006(4) 0.0061(4)

loop_
_atom_type_symbol
_atom_type_description
_atom_type_scat_dispersion_real
_atom_type_scat_dispersion_imag
_atom_type_scat_source
C C 0.0033 0.0016 'International Tables Vol C Tables 4.2.6.8 and 6.1.1.4'
H H 0.0000 0.0000 'International Tables Vol C Tables 4.2.6.8 and 6.1.1.4'
Fe Fe 0.3463 0.8444 'International Tables Vol C Tables 4.2.6.8 and 6.1.1.4'
S S 0.1246 0.1234 'International Tables Vol C Tables 4.2.6.8 and 6.1.1.4'
N N 0.0061 0.0033 'International Tables Vol C Tables 4.2.6.8 and 6.1.1.4'
O O 0.0106 0.0060 'International Tables Vol C Tables 4.2.6.8 and 6.1.1.4'
K K 0.2009 0.2494 'International Tables Vol C Tables 4.2.6.8 and 6.1.1.4'

loop_
_geom_angle_atom_site_label_1
_geom_angle_atom_site_label_2
_geom_angle_atom_site_label_3
_geom_angle
_geom_angle_site_symmetry_1
_geom_angle_site_symmetry_3
C2 C1 C4 110.0(3) . .
C2 C1 C3 111.2(3) . .
C4 C1 C3 109.9(3) . .
C2 C1 S1 106.6(2) . .
C4 C1 S1 113.5(2) . .
C3 C1 S1 105.6(2) . .
C1 C2 H2A 109.5 . .
C1 C2 H2B 109.5 . .
H2A C2 H2B 109.5 . .
C1 C2 H2C 109.5 . .
H2A C2 H2C 109.5 . .
H2B C2 H2C 109.5 . .
C1 C3 H3A 109.5 . .
C1 C3 H3B 109.5 . .
H3A C3 H3B 109.5 . .
C1 C3 H3C 109.5 . .
H3A C3 H3C 109.5 . .
H3B C3 H3C 109.5 . .
C1 C4 H4A 109.5 . .
C1 C4 H4B 109.5 . .
H4A C4 H4B 109.5 . .
C1 C4 H4C 109.5 . .
H4A C4 H4C 109.5 . .
H4B C4 H4C 109.5 . .
O3 C5 C10 108.9(3) . 2
O3 C5 H5A 109.9 . .
C10 C5 H5A 109.9 2 .
O3 C5 H5B 109.9 . .
C10 C5 H5B 109.9 2 .
H5A C5 H5B 108.3 . .
O3 C6 C7 108.7(3) . .
O3 C6 H6A 109.9 . .
C7 C6 H6A 109.9 . .
O3 C6 H6B 109.9 . .
C7 C6 H6B 109.9 . .
H6A C6 H6B 108.3 . .
O4 C7 C6 109.0(3) . .
O4 C7 H7A 109.9 . .
C6 C7 H7A 109.9 . .
O4 C7 H7B 109.9 . .
C6 C7 H7B 109.9 . .
H7A C7 H7B 108.3 . .
O4 C8 C9 108.8(3) . .
O4 C8 H8A 109.9 . .
C9 C8 H8A 109.9 . .
O4 C8 H8B 109.9 . .
C9 C8 H8B 109.9 . .
H8A C8 H8B 108.3 . .
O5 C9 C8 109.3(3) . .
O5 C9 H9A 109.8 . .
C8 C9 H9A 109.8 . .
O5 C9 H9B 109.8 . .
C8 C9 H9B 109.8 . .
H9A C9 H9B 108.3 . .
O5 C10 C5 108.7(3) . 2
O5 C10 H10A 110.0 . .
C5 C10 H10A 110.0 2 .
O5 C10 H10B 110.0 . .
C5 C10 H10B 110.0 2 .
H10A C10 H10B 108.3 . .
O6 C11 C12 107.6(4) . .
O6 C11 H11A 110.2 . .
C12 C11 H11A 110.2 . .
O6 C11 H11B 110.2 . .
C12 C11 H11B 110.2 . .
H11A C11 H11B 108.5 . .
C11 C12 C13 107.8(4) . .
C11 C12 H12A 110.1 . .
C13 C12 H12A 110.1 . .
C11 C12 H12B 110.1 . .
C13 C12 H12B 110.1 . .
H12A C12 H12B 108.5 . .
C12 C13 C14 104.4(4) . .
C12 C13 H13A 110.9 . .
C14 C13 H13A 110.9 . .
C12 C13 H13B 110.9 . .
C14 C13 H13B 110.9 . .
H13A C13 H13B 108.9 . .
O6 C14 C13 108.3(3) . .
O6 C14 H14A 110.0 . .
C13 C14 H14A 110.0 . .
O6 C14 H14B 110.0 . .
C13 C14 H14B 110.0 . .
H14A C14 H14B 108.4 . .
N1 Fe1 N2 116.08(12) . .
N1 Fe1 S1 107.95(9) . .
N2 Fe1 S1 110.29(9) . .
N1 Fe1 S1 111.98(9) . 2_666
N2 Fe1 S1 109.24(9) . 2_666
S1 Fe1 S1 100.11(3) . 2_666
N1 Fe1 Fe1 122.11(9) . 2_666
N2 Fe1 Fe1 121.78(9) . 2_666
S1 Fe1 Fe1 50.17(2) . 2_666
S1 Fe1 Fe1 49.94(2) 2_666 2_666
C1 S1 Fe1 112.75(9) . .
C1 S1 Fe1 114.09(10) . 2_666
Fe1 S1 Fe1 79.89(3) . 2_666
O1 N1 Fe1 169.9(2) . .
O2 N2 Fe1 169.1(2) . .
C6 O3 C5 112.6(3) . .
C6 O3 K1 114.6(2) . .
C5 O3 K1 114.74(18) . .
C8 O4 C7 112.2(2) . .
C8 O4 K1 116.11(18) . .
C7 O4 K1 112.99(19) . .
C10 O5 C9 112.8(2) . .
C10 O5 K1 113.42(18) . .
C9 O5 K1 113.24(18) . .
C14 O6 C11 110.0(3) . .
C14 O6 K1 132.6(2) . .
C11 O6 K1 116.4(2) . .
O6 K1 O6 180.00(13) 2 .
O6 K1 O3 85.20(10) 2 .
O6 K1 O3 94.80(10) . .
O6 K1 O3 94.80(10) 2 2
O6 K1 O3 85.20(10) . 2
O3 K1 O3 180.00(10) . 2
O6 K1 O4 83.34(8) 2 .
O6 K1 O4 96.66(8) . .
O3 K1 O4 61.09(7) . .
O3 K1 O4 118.91(7) 2 .
O6 K1 O4 96.66(8) 2 2
O6 K1 O4 83.34(8) . 2
O3 K1 O4 118.91(7) . 2
O3 K1 O4 61.09(7) 2 2
O4 K1 O4 180.00(5) . 2
O6 K1 O5 99.99(8) 2 .
O6 K1 O5 80.01(8) . .
O3 K1 O5 119.63(6) . .
O3 K1 O5 60.37(6) 2 .
O4 K1 O5 59.99(7) . .
O4 K1 O5 120.01(7) 2 .
O6 K1 O5 80.01(8) 2 2
O6 K1 O5 99.99(8) . 2
O3 K1 O5 60.37(6) . 2
O3 K1 O5 119.63(6) 2 2
O4 K1 O5 120.01(7) . 2
O4 K1 O5 59.99(7) 2 2
O5 K1 O5 180.00(13) . 2

loop_
_geom_bond_atom_site_label_1
_geom_bond_atom_site_label_2
_geom_bond_distance
_geom_bond_site_symmetry_2
C1 C2 1.521(5) .
C1 C4 1.521(4) .
C1 C3 1.523(5) .
C1 S1 1.870(3) .
C2 H2A 0.9600 .
C2 H2B 0.9600 .
C2 H2C 0.9600 .
C3 H3A 0.9600 .
C3 H3B 0.9600 .
C3 H3C 0.9600 .
C4 H4A 0.9600 .
C4 H4B 0.9600 .
C4 H4C 0.9600 .
C5 O3 1.428(4) .
C5 C10 1.487(5) 2
C5 H5A 0.9700 .
C5 H5B 0.9700 .
C6 O3 1.424(4) .
C6 C7 1.491(6) .
C6 H6A 0.9700 .
C6 H6B 0.9700 .
C7 O4 1.424(4) .
C7 H7A 0.9700 .
C7 H7B 0.9700 .
C8 O4 1.423(4) .
C8 C9 1.477(5) .
C8 H8A 0.9700 .
C8 H8B 0.9700 .
C9 O5 1.430(4) .
C9 H9A 0.9700 .
C9 H9B 0.9700 .
C10 O5 1.413(4) .
C10 C5 1.487(5) 2
C10 H10A 0.9700 .
C10 H10B 0.9700 .
C11 O6 1.409(5) .
C11 C12 1.433(6) .
C11 H11A 0.9700 .
C11 H11B 0.9700 .
C12 C13 1.464(6) .
C12 H12A 0.9700 .
C12 H12B 0.9700 .
C13 C14 1.468(6) .
C13 H13A 0.9700 .
C13 H13B 0.9700 .
C14 O6 1.386(5) .
C14 H14A 0.9700 .
C14 H14B 0.9700 .
Fe1 N1 1.657(2) .
Fe1 N2 1.666(2) .
Fe1 S1 2.2991(8) .
Fe1 S1 2.3070(8) 2_666
Fe1 Fe1 2.9575(8) 2_666
S1 Fe1 2.3070(8) 2_666
N1 O1 1.189(3) .
N2 O2 1.183(3) .
O3 K1 2.775(2) .
O4 K1 2.792(2) .
O5 K1 2.835(2) .
O6 K1 2.730(3) .
K1 O6 2.730(3) 2
K1 O3 2.775(2) 2
K1 O4 2.792(2) 2
K1 O5 2.835(2) 2
